data_7024367
loop_
_publ_author_name
'Amoedo, Almudena'
'Carballo, Rosa'
'Garc\'ia-Mart\'inez, Emilia'
'Lago, Ana Bel\'en'
'V\'azquez-L\'opez, Ezequiel M'

_publ_section_title
;
 Molecular metallocycles, acyclic metallodimers and 2D coordination
 polymers containing the twisted ligand bis(pyrimidin-2-ylthio)methane.
;
_journal_issue 9
_journal_name_full 'Dalton transactions (Cambridge, England : 2003)'
_journal_page_first 2385
_journal_page_last 2394
_journal_paper_doi 10.1039/b915942h
_journal_volume 39
_journal_year 2010
_chemical_formula_sum 'C27 H24 Br4 Cu2 N12 S6'
_chemical_formula_weight 1155.66
_chemical_name_systematic
;
?
;
_space_group_IT_number 2
_symmetry_cell_setting triclinic
_symmetry_space_group_name_Hall '-P 1'
_symmetry_space_group_name_H-M 'P -1'
_atom_sites_solution_hydrogens geom
_atom_sites_solution_primary direct
_atom_sites_solution_secondary difmap
_audit_creation_method SHELXL-97
_cell_angle_alpha 75.178(2)
_cell_angle_beta 76.019(2)
_cell_angle_gamma 76.433(2)
_cell_formula_units_Z 1
_cell_length_a 6.9410(8)
_cell_length_b 12.1361(15)
_cell_length_c 12.3184(15)
_cell_measurement_temperature 293(2)
_cell_volume 956.8(2)
_computing_cell_refinement 'Bruker SMART'
_computing_data_collection 'Bruker SMART'
_computing_data_reduction 'Bruker SHELXTL'
_computing_molecular_graphics 'Bruker SHELXTL'
_computing_publication_material 'Bruker SHELXTL'
_computing_structure_refinement 'SHELXL-97 (Sheldrick, 1997)'
_computing_structure_solution 'SHELXS-97 (Sheldrick, 1990)'
_diffrn_ambient_temperature 293(2)
_diffrn_measured_fraction_theta_full 0.867
_diffrn_measured_fraction_theta_max 0.867
_diffrn_radiation_monochromator graphite
_diffrn_radiation_source 'fine-focus sealed tube'
_diffrn_radiation_type MoK\a
_diffrn_radiation_wavelength 0.71073
_diffrn_reflns_av_R_equivalents 0.0377
_diffrn_reflns_av_sigmaI/netI 0.1034
_diffrn_reflns_limit_h_max 9
_diffrn_reflns_limit_h_min -7
_diffrn_reflns_limit_k_max 16
_diffrn_reflns_limit_k_min -15
_diffrn_reflns_limit_l_max 14
_diffrn_reflns_limit_l_min -16
_diffrn_reflns_number 5781
_diffrn_reflns_theta_full 28.01
_diffrn_reflns_theta_max 28.01
_diffrn_reflns_theta_min 1.74
_exptl_absorpt_coefficient_mu 5.656
_exptl_absorpt_correction_T_max 1.0000
_exptl_absorpt_correction_T_min 0.2363
_exptl_absorpt_correction_type multi-scan
_exptl_crystal_colour green
_exptl_crystal_density_diffrn 2.006
_exptl_crystal_density_method 'not measured'
_exptl_crystal_description prism
_exptl_crystal_F_000 564
_exptl_crystal_size_max 0.18
_exptl_crystal_size_mid 0.18
_exptl_crystal_size_min 0.06
_refine_diff_density_max 0.743
_refine_diff_density_min -0.743
_refine_diff_density_rms 0.113
_refine_ls_extinction_method none
_refine_ls_goodness_of_fit_ref 0.813
_refine_ls_hydrogen_treatment constr
_refine_ls_matrix_type full
_refine_ls_number_parameters 235
_refine_ls_number_reflns 4014
_refine_ls_number_restraints 0
_refine_ls_restrained_S_all 0.813
_refine_ls_R_factor_all 0.0816
_refine_ls_R_factor_gt 0.0441
_refine_ls_shift/su_max 0.000
_refine_ls_shift/su_mean 0.000
_refine_ls_structure_factor_coef Fsqd
_refine_ls_weighting_details 'calc w=1/[\s^2^(Fo^2^)+(0.0375P)^2^+0.0000P] where P=(Fo^2^+2Fc^2^)/3'
_refine_ls_weighting_scheme calc
_refine_ls_wR_factor_gt 0.0852
_refine_ls_wR_factor_ref 0.0930
_reflns_number_gt 2393
_reflns_number_total 4014
_reflns_threshold_expression >2sigma(I)
_cod_data_source_file b915942h.txt
_cod_data_source_block 5
_cod_depositor_comments
;
The following automatic conversions were performed:

'_symmetry_cell_setting' value 'Triclinic' changed to 'triclinic'
according to /home/saulius/struct/CIF-dictionaries/cif_core.dic
dictionary named 'cif_core.dic' version 2.4.2 from 2011-04-26.

Automatic conversion script
Id: cif_fix_values 1891 2012-01-12 08:04:46Z andrius 
;
_cod_original_sg_symbol_H-M P-1
_cod_database_code 7024367

loop_
_symmetry_equiv_pos_as_xyz
'x, y, z'
'-x, -y, -z'

loop_
_atom_site_label
_atom_site_type_symbol
_atom_site_fract_x
_atom_site_fract_y
_atom_site_fract_z
_atom_site_U_iso_or_equiv
_atom_site_adp_type
_atom_site_occupancy
_atom_site_symmetry_multiplicity
_atom_site_calc_flag
_atom_site_refinement_flags
Cu Cu 0.17630(10) 0.35336(6) 0.31594(5) 0.03195(18) Uani 1 1 d .
Br1 Br -0.13119(9) 0.29526(5) 0.42838(5) 0.04555(18) Uani 1 1 d .
Br2 Br 0.33656(10) 0.51723(5) 0.22346(5) 0.04847(19) Uani 1 1 d .
S1 S 0.4944(2) 0.23046(15) 0.13492(13) 0.0478(4) Uani 1 1 d .
C1 C 0.6381(8) 0.1581(5) 0.0211(4) 0.0383(14) Uani 1 1 d .
H1A H 0.5645 0.1808 -0.0412 0.046 Uiso 1 1 calc R
H1B H 0.7654 0.1853 -0.0074 0.046 Uiso 1 1 calc R
N1 N 0.1184(6) 0.3367(3) 0.1702(3) 0.0275(10) Uani 1 1 d .
C2 C 0.2627(8) 0.2892(5) 0.0906(5) 0.0348(13) Uani 1 1 d .
N3 N 0.2391(7) 0.2847(4) -0.0120(4) 0.0400(12) Uani 1 1 d .
C4 C 0.0550(9) 0.3300(5) -0.0368(5) 0.0382(14) Uani 1 1 d .
H4 H 0.0330 0.3273 -0.1075 0.046 Uiso 1 1 calc R
C5 C -0.1018(8) 0.3800(5) 0.0370(5) 0.0363(14) Uani 1 1 d .
H5 H -0.2275 0.4120 0.0173 0.044 Uiso 1 1 calc R
C6 C -0.0647(8) 0.3807(5) 0.1413(5) 0.0367(14) Uani 1 1 d .
H6 H -0.1692 0.4125 0.1940 0.044 Uiso 1 1 calc R
S11 S 0.6905(2) 0.00338(14) 0.05997(14) 0.0468(4) Uani 1 1 d .
N11 N 0.9398(7) -0.1297(4) 0.1868(4) 0.0397(12) Uani 1 1 d .
C12 C 0.8588(8) -0.0194(5) 0.1533(4) 0.0335(13) Uani 1 1 d .
N13 N 0.8897(7) 0.0722(4) 0.1829(4) 0.0434(13) Uani 1 1 d .
C14 C 1.0198(10) 0.0480(6) 0.2544(5) 0.0541(18) Uani 1 1 d .
H14 H 1.0487 0.1086 0.2775 0.065 Uiso 1 1 calc R
C15 C 1.1117(9) -0.0639(6) 0.2944(5) 0.0505(17) Uani 1 1 d .
H15 H 1.2016 -0.0803 0.3440 0.061 Uiso 1 1 calc R
C16 C 1.0644(9) -0.1503(5) 0.2577(5) 0.0463(16) Uani 1 1 d .
H16 H 1.1231 -0.2267 0.2842 0.056 Uiso 1 1 calc R
S21 S 0.3756(3) 0.10606(14) 0.43452(14) 0.0570(5) Uani 1 1 d .
C21 C 0.4034(17) -0.0225(9) 0.5504(9) 0.042(3) Uani 0.50 1 d P
H21A H 0.3468 0.0037 0.6216 0.050 Uiso 0.50 1 calc PR
H21B H 0.3170 -0.0721 0.5445 0.050 Uiso 0.50 1 calc PR
N21 N 0.2906(7) 0.3224(4) 0.4575(4) 0.0360(11) Uani 1 1 d .
C22 C 0.3653(8) 0.2140(5) 0.5082(5) 0.0349(13) Uani 1 1 d .
N23 N 0.4292(7) 0.1844(4) 0.6066(4) 0.0390(12) Uani 1 1 d .
C24 C 0.4139(9) 0.2711(6) 0.6585(5) 0.0460(16) Uani 1 1 d .
H24 H 0.4546 0.2534 0.7286 0.055 Uiso 1 1 calc R
C25 C 0.3416(9) 0.3845(5) 0.6140(5) 0.0450(16) Uani 1 1 d .
H25 H 0.3341 0.4433 0.6515 0.054 Uiso 1 1 calc R
C26 C 0.2807(9) 0.4073(5) 0.5116(5) 0.0446(15) Uani 1 1 d .
H26 H 0.2313 0.4835 0.4785 0.054 Uiso 1 1 calc R

loop_
_atom_site_aniso_label
_atom_site_aniso_U_11
_atom_site_aniso_U_22
_atom_site_aniso_U_33
_atom_site_aniso_U_23
_atom_site_aniso_U_13
_atom_site_aniso_U_12
Cu 0.0325(4) 0.0328(4) 0.0305(4) -0.0038(3) -0.0102(3) -0.0047(3)
Br1 0.0373(4) 0.0519(4) 0.0409(4) -0.0032(3) -0.0007(3) -0.0097(3)
Br2 0.0597(5) 0.0440(4) 0.0471(4) 0.0029(3) -0.0222(3) -0.0214(3)
S1 0.0325(9) 0.0733(12) 0.0388(9) -0.0226(8) -0.0108(7) 0.0043(8)
C1 0.031(3) 0.044(4) 0.036(3) -0.009(3) -0.004(3) 0.000(3)
N1 0.029(3) 0.028(2) 0.025(2) -0.0028(19) -0.007(2) -0.0065(19)
C2 0.035(3) 0.033(3) 0.036(3) -0.003(3) -0.011(3) -0.005(3)
N3 0.041(3) 0.047(3) 0.035(3) -0.009(2) -0.016(2) -0.006(2)
C4 0.048(4) 0.045(4) 0.030(3) -0.007(3) -0.016(3) -0.017(3)
C5 0.030(3) 0.040(3) 0.043(4) -0.002(3) -0.018(3) -0.010(3)
C6 0.026(3) 0.039(3) 0.039(3) -0.002(3) -0.002(3) -0.005(3)
S11 0.0430(10) 0.0486(10) 0.0557(10) -0.0136(8) -0.0198(8) -0.0084(7)
N11 0.038(3) 0.036(3) 0.045(3) -0.006(2) -0.010(2) -0.008(2)
C12 0.021(3) 0.048(4) 0.032(3) -0.014(3) -0.002(2) -0.004(3)
N13 0.039(3) 0.043(3) 0.051(3) -0.014(3) -0.020(3) 0.001(2)
C14 0.066(5) 0.051(4) 0.060(4) -0.014(3) -0.031(4) -0.015(3)
C15 0.048(4) 0.054(4) 0.052(4) -0.009(3) -0.025(3) -0.002(3)
C16 0.046(4) 0.032(4) 0.053(4) -0.003(3) -0.009(3) 0.001(3)
S21 0.0930(15) 0.0359(9) 0.0458(10) -0.0067(8) -0.0276(10) -0.0065(9)
C21 0.050(8) 0.028(6) 0.045(7) -0.008(6) 0.004(6) -0.013(6)
N21 0.041(3) 0.037(3) 0.033(3) -0.004(2) -0.015(2) -0.009(2)
C22 0.034(3) 0.034(3) 0.033(3) -0.001(3) -0.010(3) -0.004(3)
N23 0.035(3) 0.039(3) 0.036(3) 0.002(2) -0.010(2) -0.002(2)
C24 0.043(4) 0.059(4) 0.039(4) -0.010(3) -0.017(3) -0.006(3)
C25 0.051(4) 0.047(4) 0.044(4) -0.017(3) -0.014(3) -0.009(3)
C26 0.053(4) 0.034(3) 0.049(4) -0.010(3) -0.018(3) -0.003(3)

loop_
_atom_type_symbol
_atom_type_description
_atom_type_scat_dispersion_real
_atom_type_scat_dispersion_imag
_atom_type_scat_source
C C 0.0033 0.0016 'International Tables Vol C Tables 4.2.6.8 and 6.1.1.4'
H H 0.0000 0.0000 'International Tables Vol C Tables 4.2.6.8 and 6.1.1.4'
N N 0.0061 0.0033 'International Tables Vol C Tables 4.2.6.8 and 6.1.1.4'
S S 0.1246 0.1234 'International Tables Vol C Tables 4.2.6.8 and 6.1.1.4'
Cu Cu 0.3201 1.2651 'International Tables Vol C Tables 4.2.6.8 and 6.1.1.4'
Br Br -0.2901 2.4595 'International Tables Vol C Tables 4.2.6.8 and 6.1.1.4'

loop_
_geom_angle_atom_site_label_1
_geom_angle_atom_site_label_2
_geom_angle_atom_site_label_3
_geom_angle
_geom_angle_site_symmetry_1
N1 Cu N21 162.07(17) .
N1 Cu Br1 93.30(13) .
N21 Cu Br1 90.44(14) .
N1 Cu Br2 93.22(12) .
N21 Cu Br2 93.97(14) .
Br1 Cu Br2 144.17(4) .
N1 Cu S21 106.62(12) .
N21 Cu S21 56.39(13) .
Br1 Cu S21 83.56(5) .
Br2 Cu S21 127.69(5) .
N1 Cu S1 55.97(12) .
N21 Cu S1 108.54(13) .
Br1 Cu S1 127.73(4) .
Br2 Cu S1 84.18(4) .
S21 Cu S1 69.65(5) .
C2 S1 C1 102.5(3) .
C2 S1 Cu 67.72(18) .
C1 S1 Cu 169.53(19) .
S11 C1 S1 115.4(3) .
C6 N1 C2 115.9(4) .
C6 N1 Cu 121.4(4) .
C2 N1 Cu 122.5(3) .
N3 C2 N1 125.6(5) .
N3 C2 S1 120.9(4) .
N1 C2 S1 113.5(4) .
C2 N3 C4 116.3(5) .
N3 C4 C5 123.2(5) .
C4 C5 C6 116.8(5) .
N1 C6 C5 122.3(5) .
C12 S11 C1 101.1(3) .
C16 N11 C12 115.8(5) .
N11 C12 N13 127.6(5) .
N11 C12 S11 113.9(4) .
N13 C12 S11 118.5(4) .
C12 N13 C14 115.1(5) .
N13 C14 C15 121.8(5) .
C16 C15 C14 116.9(5) .
N11 C16 C15 122.9(5) .
C21 S21 C22 102.4(4) 2_656
C21 S21 C21 57.4(6) 2_656
C22 S21 C21 99.7(4) .
C21 S21 Cu 142.5(4) 2_656
C22 S21 Cu 66.90(18) .
C21 S21 Cu 156.1(3) .
S21 C21 S21 122.6(6) 2_656
C26 N21 C22 116.9(5) .
C26 N21 Cu 121.7(4) .
C22 N21 Cu 121.2(4) .
N23 C22 N21 125.4(5) .
N23 C22 S21 119.3(4) .
N21 C22 S21 115.3(4) .
C22 N23 C24 115.9(5) .
N23 C24 C25 123.4(5) .
C24 C25 C26 116.7(5) .
N21 C26 C25 121.7(5) .

loop_
_geom_bond_atom_site_label_1
_geom_bond_atom_site_label_2
_geom_bond_distance
_geom_bond_site_symmetry_2
Cu N1 1.999(4) .
Cu N21 2.002(4) .
Cu Br1 2.3977(10) .
Cu Br2 2.3993(10) .
Cu S21 3.1370(17) .
Cu S1 3.1385(16) .
S1 C2 1.755(5) .
S1 C1 1.810(5) .
C1 S11 1.786(5) .
N1 C6 1.353(6) .
N1 C2 1.357(6) .
C2 N3 1.329(6) .
N3 C4 1.342(7) .
C4 C5 1.369(7) .
C5 C6 1.373(7) .
S11 C12 1.761(5) .
N11 C16 1.314(7) .
N11 C12 1.325(6) .
C12 N13 1.330(6) .
N13 C14 1.343(7) .
C14 C15 1.378(8) .
C15 C16 1.373(8) .
S21 C21 1.651(11) 2_656
S21 C22 1.754(5) .
S21 C21 1.833(11) .
C21 S21 1.651(11) 2_656
N21 C26 1.343(6) .
N21 C22 1.344(6) .
C22 N23 1.326(6) .
N23 C24 1.337(7) .
C24 C25 1.368(8) .
C25 C26 1.368(7) .

loop_
_geom_hbond_atom_site_label_D
_geom_hbond_atom_site_label_H
_geom_hbond_atom_site_label_A
_geom_hbond_distance_DH
_geom_hbond_distance_HA
_geom_hbond_distance_DA
_geom_hbond_angle_DHA
C1 H1A N3 0.97 2.31 2.902(7) 118.9
C6 H6 Br1 0.93 2.92 3.370(6) 111.2
C21 H21A N23 0.97 2.35 2.823(12) 109.6

loop_
_geom_torsion_atom_site_label_1
_geom_torsion_atom_site_label_2
_geom_torsion_atom_site_label_3
_geom_torsion_atom_site_label_4
_geom_torsion
_geom_torsion_site_symmetry_1
_geom_torsion_site_symmetry_4
N1 Cu S1 C2 2.8(2) . .
N21 Cu S1 C2 172.7(2) . .
Br1 Cu S1 C2 67.1(2) . .
Br2 Cu S1 C2 -95.0(2) . .
S21 Cu S1 C2 131.1(2) . .
N1 Cu S1 C1 -18.3(11) . .
N21 Cu S1 C1 151.5(11) . .
Br1 Cu S1 C1 45.9(11) . .
Br2 Cu S1 C1 -116.2(11) . .
S21 Cu S1 C1 109.9(11) . .
C2 S1 C1 S11 -111.4(3) . .
Cu S1 C1 S11 -91.4(11) . .
N21 Cu N1 C6 148.4(6) . .
Br1 Cu N1 C6 46.7(4) . .
Br2 Cu N1 C6 -98.1(4) . .
S21 Cu N1 C6 130.9(4) . .
S1 Cu N1 C6 -178.8(5) . .
N21 Cu N1 C2 -36.8(8) . .
Br1 Cu N1 C2 -138.5(4) . .
Br2 Cu N1 C2 76.7(4) . .
S21 Cu N1 C2 -54.3(4) . .
S1 Cu N1 C2 -4.0(3) . .
C6 N1 C2 N3 1.3(8) . .
Cu N1 C2 N3 -173.8(4) . .
C6 N1 C2 S1 -178.4(4) . .
Cu N1 C2 S1 6.5(6) . .
C1 S1 C2 N3 -7.3(5) . .
Cu S1 C2 N3 176.5(5) . .
C1 S1 C2 N1 172.4(4) . .
Cu S1 C2 N1 -3.8(3) . .
N1 C2 N3 C4 -0.9(8) . .
S1 C2 N3 C4 178.7(4) . .
C2 N3 C4 C5 0.8(8) . .
N3 C4 C5 C6 -1.1(8) . .
C2 N1 C6 C5 -1.5(8) . .
Cu N1 C6 C5 173.6(4) . .
C4 C5 C6 N1 1.4(8) . .
S1 C1 S11 C12 -68.2(4) . .
C16 N11 C12 N13 0.2(9) . .
C16 N11 C12 S11 -179.2(4) . .
C1 S11 C12 N11 -173.4(4) . .
C1 S11 C12 N13 7.1(5) . .
N11 C12 N13 C14 0.6(9) . .
S11 C12 N13 C14 179.9(5) . .
C12 N13 C14 C15 -0.7(9) . .
N13 C14 C15 C16 0.1(10) . .
C12 N11 C16 C15 -0.9(9) . .
C14 C15 C16 N11 0.8(10) . .
N1 Cu S21 C21 95.9(7) . 2_656
N21 Cu S21 C21 -77.7(7) . 2_656
Br1 Cu S21 C21 -172.5(7) . 2_656
Br2 Cu S21 C21 -11.8(7) . 2_656
S1 Cu S21 C21 53.1(6) . 2_656
N1 Cu S21 C22 176.0(2) . .
N21 Cu S21 C22 2.4(3) . .
Br1 Cu S21 C22 -92.5(2) . .
Br2 Cu S21 C22 68.3(2) . .
S1 Cu S21 C22 133.2(2) . .
N1 Cu S21 C21 -124.7(9) . .
N21 Cu S21 C21 61.7(9) . .
Br1 Cu S21 C21 -33.1(9) . .
Br2 Cu S21 C21 127.6(9) . .
S1 Cu S21 C21 -167.5(9) . .
C21 S21 C21 S21 0.0 2_656 2_656
C22 S21 C21 S21 -98.6(7) . 2_656
Cu S21 C21 S21 -152.0(4) . 2_656
N1 Cu N21 C26 162.2(5) . .
Br1 Cu N21 C26 -95.7(5) . .
Br2 Cu N21 C26 48.7(5) . .
S21 Cu N21 C26 -177.6(5) . .
S1 Cu N21 C26 133.9(4) . .
N1 Cu N21 C22 -23.5(9) . .
Br1 Cu N21 C22 78.6(4) . .
Br2 Cu N21 C22 -137.0(4) . .
S21 Cu N21 C22 -3.3(4) . .
S1 Cu N21 C22 -51.8(5) . .
C26 N21 C22 N23 0.2(9) . .
Cu N21 C22 N23 -174.4(4) . .
C26 N21 C22 S21 -179.9(4) . .
Cu N21 C22 S21 5.5(6) . .
C21 S21 C22 N23 -41.2(6) 2_656 .
C21 S21 C22 N23 17.4(6) . .
Cu S21 C22 N23 176.7(5) . .
C21 S21 C22 N21 138.9(5) 2_656 .
C21 S21 C22 N21 -162.6(6) . .
Cu S21 C22 N21 -3.3(4) . .
N21 C22 N23 C24 0.9(9) . .
S21 C22 N23 C24 -179.0(5) . .
C22 N23 C24 C25 -1.3(9) . .
N23 C24 C25 C26 0.8(10) . .
C22 N21 C26 C25 -0.8(9) . .
Cu N21 C26 C25 173.8(4) . .
C24 C25 C26 N21 0.3(9) . .
